data_1536594
loop_
_publ_author_name
'Kienle, L.'
'Duppel, V.'
'Deiseroth, H.J.'
'Simon, A.'

_publ_section_title
;
 Ordnungsvarianten in ternaeren Chalkogeniden mit aufgefuellter
 beta-Manganstruktur
;
_journal_name_full 'Zeitschrift fuer Anorganische und Allgemeine Chemie'
_journal_page_first 443
_journal_page_last 453
_journal_volume 629
_journal_year 2003
_chemical_formula_sum 'Ga5 In Na2 Se10'
_chemical_name_systematic 'Na2 (In Ga5 Se10)'
_space_group_IT_number 155
_symmetry_space_group_name_Hall 'R 3 2"'
_symmetry_space_group_name_H-M 'R 3 2 :H'
_cell_angle_alpha 90
_cell_angle_beta 90
_cell_angle_gamma 120
_cell_formula_units_Z 6
_cell_length_a 13.742
_cell_length_b 13.742
_cell_length_c 16.61
_cell_volume 2716.440
_citation_journal_id_ASTM ZAACAB
_cod_data_source_file Kienle_ZAACAB_2003_869.cif
_cod_data_source_block Ga5In1Na2Se10
_cod_original_cell_volume 2716.44
_cod_original_formula_sum 'Ga5 In1 Na2 Se10'
_cod_database_code 1536594

loop_
_symmetry_equiv_pos_as_xyz
x,y,z
-y,x-y,z
-x+y,-x,z
y,x,-z
-x,-x+y,-z
x-y,-y,-z
x+2/3,y+1/3,z+1/3
-y+2/3,x-y+1/3,z+1/3
-x+y+2/3,-x+1/3,z+1/3
y+2/3,x+1/3,-z+1/3
-x+2/3,-x+y+1/3,-z+1/3
x-y+2/3,-y+1/3,-z+1/3
x+1/3,y+2/3,z+2/3
-y+1/3,x-y+2/3,z+2/3
-x+y+1/3,-x+2/3,z+2/3
y+1/3,x+2/3,-z+2/3
-x+1/3,-x+y+2/3,-z+2/3
x-y+1/3,-y+2/3,-z+2/3

loop_
_atom_site_label
_atom_site_type_symbol
_atom_site_fract_x
_atom_site_fract_y
_atom_site_fract_z
_atom_site_occupancy
_atom_site_U_iso_or_equiv
Se4 Se-2 0 0 0.17075 1 0.0
Se5 Se-2 0.09824 -0.20276 0.22637 1 0.0
Se1 Se-2 0 -0.1806 0 1 0.0
Se3 Se-2 -0.24584 -0.3333 0.1667 1 0.0
Na2 Na+1 -0.2586 -0.2586 0 1 0.0
Ga2 Ga+3 -0.0737 -0.1902 0.2347 0.69 0.0
Se2 Se-2 0.26708 -0.20834 0.04396 1 0.0
In1 In+3 -0.0806 -0.1889 0.2356 0.31 0.0
Na1 Na+1 0.3333 -0.3333 0.1667 1.01 0.0
Ga1 Ga+3 0.08253 -0.25954 0.08467 1 0.0
